data_4037705
loop_
_publ_author_name
'Tripathi, Krishna N.'
'Belal, Md'
'Singh, Ravi P.'

_publ_section_title
;
 Organo Photoinduced Decarboxylative Alkylation of Coumarins with
 N-(Acyloxy)phthalimide.
;
_journal_name_full 'The Journal of organic chemistry'
_journal_paper_doi 10.1021/acs.joc.9b00977
_journal_year 2019
_chemical_formula_moiety 'C13 H13 N O2'
_chemical_formula_sum 'C13 H13 N O2'
_chemical_formula_weight 215.24
_space_group_crystal_system triclinic
_space_group_IT_number 2
_space_group_name_Hall '-P 1'
_space_group_name_H-M_alt 'P -1'
_atom_sites_solution_hydrogens geom
_audit_creation_method SHELXL-2014/7
_cell_angle_alpha 86.984(3)
_cell_angle_beta 81.532(3)
_cell_angle_gamma 88.372(3)
_cell_formula_units_Z 2
_cell_length_a 6.6260(7)
_cell_length_b 9.2576(10)
_cell_length_c 9.4803(10)
_cell_measurement_reflns_used 5683
_cell_measurement_temperature 302(2)
_cell_measurement_theta_max 28.05
_cell_measurement_theta_min 2.17
_cell_volume 574.27(11)
_computing_cell_refinement 'Bruker SAINT'
_computing_data_collection 'Bruker APEX2'
_computing_data_reduction 'Bruker SAINT'
_computing_molecular_graphics 'Bruker SHELXTL'
_computing_publication_material 'Bruker SHELXTL'
_computing_structure_refinement 'SHELXL-2014 (Sheldrick 2014)'
_computing_structure_solution 'SHELXS-97 (Sheldrick 2008)'
_diffrn_ambient_temperature 302(2)
_diffrn_measured_fraction_theta_full 1.000
_diffrn_measured_fraction_theta_max 0.999
_diffrn_measurement_device_type 'Bruker APEX-II CCD'
_diffrn_measurement_method '\f and \w scans'
_diffrn_radiation_type MoK\a
_diffrn_radiation_wavelength 0.71073
_diffrn_reflns_av_R_equivalents 0.0436
_diffrn_reflns_av_unetI/netI 0.0339
_diffrn_reflns_Laue_measured_fraction_full 1.000
_diffrn_reflns_Laue_measured_fraction_max 0.999
_diffrn_reflns_limit_h_max 8
_diffrn_reflns_limit_h_min -8
_diffrn_reflns_limit_k_max 12
_diffrn_reflns_limit_k_min -12
_diffrn_reflns_limit_l_max 12
_diffrn_reflns_limit_l_min -12
_diffrn_reflns_number 15588
_diffrn_reflns_point_group_measured_fraction_full 1.000
_diffrn_reflns_point_group_measured_fraction_max 0.999
_diffrn_reflns_theta_full 25.242
_diffrn_reflns_theta_max 28.325
_diffrn_reflns_theta_min 2.175
_exptl_absorpt_coefficient_mu 0.084
_exptl_crystal_colour colourless
_exptl_crystal_density_diffrn 1.245
_exptl_crystal_description block
_exptl_crystal_F_000 228
_exptl_crystal_size_max 0.20
_exptl_crystal_size_mid 0.18
_exptl_crystal_size_min 0.16
_refine_diff_density_max 0.151
_refine_diff_density_min -0.204
_refine_diff_density_rms 0.040
_refine_ls_extinction_method none
_refine_ls_goodness_of_fit_ref 0.691
_refine_ls_hydrogen_treatment constr
_refine_ls_matrix_type full
_refine_ls_number_parameters 147
_refine_ls_number_reflns 2857
_refine_ls_number_restraints 0
_refine_ls_restrained_S_all 0.691
_refine_ls_R_factor_all 0.0922
_refine_ls_R_factor_gt 0.0516
_refine_ls_shift/su_max 0.000
_refine_ls_shift/su_mean 0.000
_refine_ls_structure_factor_coef Fsqd
_refine_ls_weighting_details 'w=1/[\s^2^(Fo^2^)+(0.1000P)^2^+0.6110P] where P=(Fo^2^+2Fc^2^)/3'
_refine_ls_weighting_scheme calc
_refine_ls_wR_factor_gt 0.1359
_refine_ls_wR_factor_ref 0.1730
_reflns_Friedel_coverage 0.000
_reflns_number_gt 1890
_reflns_number_total 2857
_reflns_threshold_expression 'I > 2\s(I)'
_cod_data_source_file jo9b00977_si_004.cif
_cod_data_source_block knt12019_0m_a_a
_cod_database_code 4037705
_shelx_shelxl_version_number 2014/7
_shelx_space_group_comment
;
The symmetry employed for this shelxl refinement is uniquely defined
by the following loop, which should always be used as a source of
symmetry information in preference to the above space-group names.
They are only intended as comments.
;

loop_
_space_group_symop_operation_xyz
'x, y, z'
'-x, -y, -z'

loop_
_atom_site_label
_atom_site_type_symbol
_atom_site_fract_x
_atom_site_fract_y
_atom_site_fract_z
_atom_site_U_iso_or_equiv
_atom_site_adp_type
_atom_site_occupancy
_atom_site_site_symmetry_order
_atom_site_calc_flag
_atom_site_refinement_flags_posn
_atom_site_refinement_flags_adp
O2 O 0.6108(2) 0.18042(17) 0.27554(17) 0.0584(4) Uani 1 1 d . .
O1 O 0.5604(3) 0.16573(18) 0.50966(18) 0.0668(5) Uani 1 1 d . .
C1 C 0.1809(3) 0.23864(19) 0.27970(19) 0.0412(4) Uani 1 1 d . .
H1 H 0.0510 0.1987 0.2643 0.049 Uiso 1 1 calc R U
C9 C 0.3259(3) 0.22592(19) 0.14262(19) 0.0428(4) Uani 1 1 d . .
C2 C 0.2680(3) 0.13610(19) 0.39119(18) 0.0418(4) Uani 1 1 d . .
H2 H 0.2633 0.0380 0.3579 0.050 Uiso 1 1 calc R U
C3 C 0.4887(3) 0.1632(2) 0.4013(2) 0.0482(5) Uani 1 1 d . .
N1 N 0.0494(4) 0.1324(3) 0.6425(2) 0.0739(6) Uani 1 1 d . .
C4 C 0.5293(3) 0.1917(2) 0.1464(2) 0.0490(4) Uani 1 1 d . .
C10 C 0.1351(3) 0.3941(2) 0.3281(2) 0.0537(5) Uani 1 1 d . .
H10 H 0.0447 0.3865 0.4197 0.064 Uiso 1 1 calc R U
C13 C 0.1472(3) 0.1353(2) 0.5330(2) 0.0523(5) Uani 1 1 d . .
C8 C 0.2636(4) 0.2396(2) 0.0083(2) 0.0585(5) Uani 1 1 d . .
H8 H 0.1273 0.2610 0.0016 0.070 Uiso 1 1 calc R U
C5 C 0.6660(4) 0.1707(3) 0.0242(3) 0.0685(7) Uani 1 1 d . .
H5 H 0.8017 0.1460 0.0300 0.082 Uiso 1 1 calc R U
C7 C 0.3989(5) 0.2220(3) -0.1143(2) 0.0736(7) Uani 1 1 d . .
H7 H 0.3545 0.2341 -0.2029 0.088 Uiso 1 1 calc R U
C6 C 0.5988(5) 0.1868(3) -0.1061(3) 0.0766(8) Uani 1 1 d . .
H6 H 0.6898 0.1737 -0.1892 0.092 Uiso 1 1 calc R U
C11 C 0.3214(4) 0.4741(3) 0.3529(3) 0.0759(7) Uani 1 1 d . .
H11A H 0.4179 0.4783 0.2668 0.114 Uiso 1 1 calc R U
H11B H 0.3826 0.4244 0.4279 0.114 Uiso 1 1 calc R U
H11C H 0.2820 0.5706 0.3798 0.114 Uiso 1 1 calc R U
C12 C 0.0194(5) 0.4809(3) 0.2243(3) 0.0833(8) Uani 1 1 d . .
H12A H -0.0247 0.5721 0.2632 0.125 Uiso 1 1 calc R U
H12B H -0.0974 0.4281 0.2088 0.125 Uiso 1 1 calc R U
H12C H 0.1070 0.4973 0.1351 0.125 Uiso 1 1 calc R U

loop_
_atom_site_aniso_label
_atom_site_aniso_U_11
_atom_site_aniso_U_22
_atom_site_aniso_U_33
_atom_site_aniso_U_23
_atom_site_aniso_U_13
_atom_site_aniso_U_12
O2 0.0387(7) 0.0683(10) 0.0688(10) 0.0027(7) -0.0122(7) -0.0015(6)
O1 0.0737(11) 0.0620(10) 0.0727(10) 0.0027(8) -0.0394(9) -0.0018(8)
C1 0.0387(9) 0.0425(9) 0.0430(9) 0.0003(7) -0.0087(7) -0.0003(7)
C9 0.0471(10) 0.0381(9) 0.0431(9) -0.0010(7) -0.0056(7) -0.0047(7)
C2 0.0465(10) 0.0380(9) 0.0411(9) -0.0001(7) -0.0078(7) -0.0023(7)
C3 0.0489(10) 0.0411(10) 0.0573(11) 0.0031(8) -0.0185(9) 0.0000(7)
N1 0.0821(15) 0.0831(15) 0.0537(11) -0.0041(10) 0.0011(10) -0.0118(11)
C4 0.0458(10) 0.0470(10) 0.0531(11) -0.0008(8) -0.0028(8) -0.0060(8)
C10 0.0601(12) 0.0445(10) 0.0558(11) -0.0034(8) -0.0077(9) 0.0098(9)
C13 0.0597(12) 0.0499(11) 0.0476(11) 0.0005(8) -0.0088(9) -0.0073(9)
C8 0.0682(14) 0.0604(13) 0.0485(11) 0.0015(9) -0.0136(10) -0.0093(10)
C5 0.0534(12) 0.0647(14) 0.0812(17) -0.0100(12) 0.0142(12) -0.0077(10)
C7 0.100(2) 0.0757(17) 0.0439(12) -0.0035(11) -0.0039(12) -0.0201(14)
C6 0.094(2) 0.0685(16) 0.0593(14) -0.0142(12) 0.0232(14) -0.0182(14)
C11 0.0958(19) 0.0430(12) 0.0969(19) -0.0146(12) -0.0369(16) 0.0021(11)
C12 0.0886(19) 0.0602(15) 0.105(2) 0.0002(14) -0.0355(16) 0.0251(13)

loop_
_atom_type_symbol
_atom_type_description
_atom_type_scat_dispersion_real
_atom_type_scat_dispersion_imag
_atom_type_scat_source
C C 0.0033 0.0016 'International Tables Vol C Tables 4.2.6.8 and 6.1.1.4'
H H 0.0000 0.0000 'International Tables Vol C Tables 4.2.6.8 and 6.1.1.4'
N N 0.0061 0.0033 'International Tables Vol C Tables 4.2.6.8 and 6.1.1.4'
O O 0.0106 0.0060 'International Tables Vol C Tables 4.2.6.8 and 6.1.1.4'

loop_
_geom_angle_atom_site_label_1
_geom_angle_atom_site_label_2
_geom_angle_atom_site_label_3
_geom_angle
C3 O2 C4 120.94(15)
C9 C1 C10 115.40(16)
C9 C1 C2 105.89(14)
C10 C1 C2 114.13(15)
C9 C1 H1 107.0
C10 C1 H1 107.0
C2 C1 H1 107.0
C4 C9 C8 116.76(19)
C4 C9 C1 120.02(17)
C8 C9 C1 123.12(18)
C13 C2 C3 110.00(16)
C13 C2 C1 113.74(15)
C3 C2 C1 113.12(15)
C13 C2 H2 106.5
C3 C2 H2 106.5
C1 C2 H2 106.5
O1 C3 O2 119.38(19)
O1 C3 C2 125.4(2)
O2 C3 C2 115.14(16)
C5 C4 C9 122.3(2)
C5 C4 O2 115.9(2)
C9 C4 O2 121.72(18)
C11 C10 C12 110.5(2)
C11 C10 C1 114.13(17)
C12 C10 C1 110.91(19)
C11 C10 H10 107.0
C12 C10 H10 107.0
C1 C10 H10 107.0
N1 C13 C2 178.2(2)
C7 C8 C9 121.5(2)
C7 C8 H8 119.2
C9 C8 H8 119.2
C6 C5 C4 119.0(2)
C6 C5 H5 120.5
C4 C5 H5 120.5
C6 C7 C8 119.9(2)
C6 C7 H7 120.0
C8 C7 H7 120.0
C7 C6 C5 120.4(2)
C7 C6 H6 119.8
C5 C6 H6 119.8
C10 C11 H11A 109.5
C10 C11 H11B 109.5
H11A C11 H11B 109.5
C10 C11 H11C 109.5
H11A C11 H11C 109.5
H11B C11 H11C 109.5
C10 C12 H12A 109.5
C10 C12 H12B 109.5
H12A C12 H12B 109.5
C10 C12 H12C 109.5
H12A C12 H12C 109.5
H12B C12 H12C 109.5

loop_
_geom_bond_atom_site_label_1
_geom_bond_atom_site_label_2
_geom_bond_distance
O2 C3 1.343(3)
O2 C4 1.407(2)
O1 C3 1.195(2)
C1 C9 1.506(2)
C1 C10 1.542(3)
C1 C2 1.547(2)
C1 H1 0.9800
C9 C4 1.381(3)
C9 C8 1.394(3)
C2 C13 1.460(3)
C2 C3 1.508(3)
C2 H2 0.9800
N1 C13 1.139(3)
C4 C5 1.380(3)
C10 C11 1.511(3)
C10 C12 1.519(3)
C10 H10 0.9800
C8 C7 1.373(3)
C8 H8 0.9300
C5 C6 1.373(4)
C5 H5 0.9300
C7 C6 1.368(4)
C7 H7 0.9300
C6 H6 0.9300
C11 H11A 0.9600
C11 H11B 0.9600
C11 H11C 0.9600
C12 H12A 0.9600
C12 H12B 0.9600
C12 H12C 0.9600
